data_7158528
loop_
_publ_author_name
'Ure, Elizabeth M.'
'Harris, Lawrence D.'
'Cameron, Scott A.'
'Weymouth-Wilson, Alex'
'Furneaux, Richard H.'
'Pitman, Janet L.'
'Hinkley, Simon F.'
'Luxenburger, Andreas'

_publ_section_title
;
 Synthesis of 12\b-methyl-18-<i>nor</i>-avicholic acid analogues as
 potential TGR5 agonists.
;
_journal_issue 17
_journal_name_full 'Organic &amp; biomolecular chemistry'
_journal_page_first 3511
_journal_page_last 3527
_journal_paper_doi 10.1039/d1ob02401a
_journal_volume 20
_journal_year 2022
_chemical_absolute_configuration rmad
_chemical_formula_moiety 'C25 H42 O4, 2(H2 O)'
_chemical_formula_sum 'C25 H46 O6'
_chemical_formula_weight 442.62
_space_group_IT_number 19
_space_group_name_Hall 'P 2ac 2ab'
_space_group_name_H-M_alt 'P 21 21 21'
_symmetry_cell_setting orthorhombic
_symmetry_Int_Tables_number 19
_symmetry_space_group_name_Hall 'P 2ac 2ab'
_symmetry_space_group_name_H-M 'P 21 21 21'
_atom_sites_solution_hydrogens mixed
_atom_sites_solution_primary direct
_audit_update_record
;
2021-10-15 deposited with the CCDC.	2022-02-11 downloaded from the CCDC.
;
_cell_angle_alpha 90
_cell_angle_beta 90
_cell_angle_gamma 90
_cell_formula_units_Z 4
_cell_length_a 7.4781(4)
_cell_length_b 12.8100(8)
_cell_length_c 25.4104(14)
_cell_measurement_reflns_used 10855
_cell_measurement_temperature 120(2)
_cell_measurement_theta_max 73.446
_cell_measurement_theta_min 3.847
_cell_volume 2434.2(2)
_computing_cell_refinement 'CrysAlisPro 1.171.38.46 (Rigaku OD, 2015)'
_computing_data_collection 'CrysAlisPro 1.171.38.46 (Rigaku OD, 2015)'
_computing_data_reduction 'CrysAlisPro 1.171.38.46 (Rigaku OD, 2015)'
_computing_structure_refinement 'SHELXL-2018/3 (Sheldrick, 2018)'
_diffrn_ambient_environment N~2~
_diffrn_ambient_temperature 120(2)
_diffrn_detector 'CCD plate'
_diffrn_detector_area_resol_mean 8.0856
_diffrn_detector_type EosS2
_diffrn_measured_fraction_theta_full 1
_diffrn_measured_fraction_theta_max 0.999
_diffrn_measurement_device 'four-circle diffractometer'
_diffrn_measurement_device_type 'SuperNova, Dual, Cu at zero, EosS2'
_diffrn_measurement_method '\w scans'
_diffrn_orient_matrix_type 'CrysAlisPro convention (1999,Acta A55,543-557)'
_diffrn_orient_matrix_UB_11 0.0367358
_diffrn_orient_matrix_UB_12 0.0027429
_diffrn_orient_matrix_UB_13 -0.0596686
_diffrn_orient_matrix_UB_21 -0.0232257
_diffrn_orient_matrix_UB_22 0.1193333
_diffrn_orient_matrix_UB_23 0.0001799
_diffrn_orient_matrix_UB_31 0.2011328
_diffrn_orient_matrix_UB_32 0.0132895
_diffrn_orient_matrix_UB_33 0.0109176
_diffrn_radiation_monochromator mirror
_diffrn_radiation_probe x-ray
_diffrn_radiation_type CuK\a
_diffrn_radiation_wavelength 1.54184
_diffrn_reflns_av_R_equivalents 0.0459
_diffrn_reflns_av_unetI/netI 0.0616
_diffrn_reflns_Laue_measured_fraction_full 1
_diffrn_reflns_Laue_measured_fraction_max 0.999
_diffrn_reflns_limit_h_max 9
_diffrn_reflns_limit_h_min -5
_diffrn_reflns_limit_k_max 15
_diffrn_reflns_limit_k_min -15
_diffrn_reflns_limit_l_max 31
_diffrn_reflns_limit_l_min -28
_diffrn_reflns_number 24184
_diffrn_reflns_point_group_measured_fraction_full 1
_diffrn_reflns_point_group_measured_fraction_max 0.998
_diffrn_reflns_theta_full 67.684
_diffrn_reflns_theta_max 73.774
_diffrn_reflns_theta_min 3.479
_diffrn_source 'micro-focus sealed X-ray tube'
_diffrn_source_type 'SuperNova (Cu) X-ray Source'
_exptl_absorpt_coefficient_mu 0.674
_exptl_absorpt_correction_T_max 1
_exptl_absorpt_correction_T_min 0.51985
_exptl_absorpt_correction_type multi-scan
_exptl_absorpt_process_details
;
        CrysAlisPro 1.171.38.46 (Rigaku Oxford Diffraction, 2015)
        Empirical absorption correction using spherical harmonics,
 implemented in SCALE3 ABSPACK scaling algorithm.
;
_exptl_crystal_colour colourless
_exptl_crystal_density_diffrn 1.208
_exptl_crystal_description rod
_exptl_crystal_F_000 976
_exptl_crystal_size_max 0.397
_exptl_crystal_size_mid 0.081
_exptl_crystal_size_min 0.035
_refine_diff_density_max 0.366
_refine_diff_density_min -0.248
_refine_diff_density_rms 0.047
_refine_ls_abs_structure_details
;
 Flack x determined using 1900 quotients [(I+)-(I-)]/[(I+)+(I-)]
 (Parsons, Flack and Wagner, Acta Cryst. B69 (2013) 249-259).
;
_refine_ls_abs_structure_Flack -0.11(12)
_refine_ls_extinction_method none
_refine_ls_goodness_of_fit_ref 1.095
_refine_ls_hydrogen_treatment mixed
_refine_ls_matrix_type full
_refine_ls_number_parameters 296
_refine_ls_number_reflns 4919
_refine_ls_number_restraints 4
_refine_ls_restrained_S_all 1.097
_refine_ls_R_factor_all 0.0453
_refine_ls_R_factor_gt 0.0427
_refine_ls_shift/su_max 0
_refine_ls_shift/su_mean 0
_refine_ls_structure_factor_coef Fsqd
_refine_ls_weighting_details 'w=1/[\s^2^(Fo^2^)+(0.0554P)^2^+0.8440P] where P=(Fo^2^+2Fc^2^)/3'
_refine_ls_weighting_scheme calc
_refine_ls_wR_factor_gt 0.1128
_refine_ls_wR_factor_ref 0.1149
_reflns_Friedel_coverage 0.744
_reflns_Friedel_fraction_full 1
_reflns_Friedel_fraction_max 0.996
_reflns_number_gt 4698
_reflns_number_total 4919
_reflns_threshold_expression 'I > 2\s(I)'
_cod_data_source_file d1ob02401a2.cif
_cod_data_source_block 55-emu-me123
_cod_depositor_comments 'Adding full bibliography for 7158525--7158531.cif.'
_cod_database_code 7158528
_shelx_estimated_absorpt_t_min 0.776
_shelx_estimated_absorpt_t_max 0.977
_shelx_shelxl_version_number 2018/3

loop_
_symmetry_equiv_pos_as_xyz
'x, y, z'
'-x+1/2, -y, z+1/2'
'-x, y+1/2, -z+1/2'
'x+1/2, -y+1/2, -z'

loop_
_atom_site_label
_atom_site_type_symbol
_atom_site_fract_x
_atom_site_fract_y
_atom_site_fract_z
_atom_site_U_iso_or_equiv
_atom_site_adp_type
_atom_site_occupancy
_atom_site_site_symmetry_order
_atom_site_calc_flag
_atom_site_refinement_flags_posn
_atom_site_refinement_flags_adp
_atom_site_refinement_flags_occupancy
_atom_site_disorder_assembly
_atom_site_disorder_group
C1 C 1.0885(4) -0.1441(2) 0.25282(11) 0.0251(6) Uani 1 1 d . . . . .
H1A H 0.994786 -0.130412 0.278881 0.03 Uiso 1 1 calc R U . . .
H1B H 1.152567 -0.079139 0.245084 0.03 Uiso 1 1 calc R U . . .
H1C H 1.172523 -0.19578 0.266862 0.03 Uiso 1 1 calc R U . . .
C2 C 1.0029(3) -0.18654(19) 0.20183(10) 0.0182(5) Uani 1 1 d . . . . .
C3 C 0.8787(4) -0.2771(2) 0.21841(11) 0.0227(5) Uani 1 1 d . . . . .
H3A H 0.945984 -0.324331 0.242075 0.027 Uiso 1 1 calc R U . . .
H3B H 0.777451 -0.247999 0.238758 0.027 Uiso 1 1 calc R U . . .
C4 C 0.8036(4) -0.3415(2) 0.17269(11) 0.0237(5) Uani 1 1 d . . . . .
H4A H 0.727911 -0.398574 0.186574 0.028 Uiso 1 1 calc R U . . .
H4B H 0.728354 -0.296514 0.150022 0.028 Uiso 1 1 calc R U . . .
C5 C 0.9553(4) -0.3868(2) 0.14069(11) 0.0241(5) Uani 1 1 d . . . . .
H5 H 1.026328 -0.434375 0.163837 0.029 Uiso 1 1 calc R U . . .
C6 C 1.0774(3) -0.3004(2) 0.12123(11) 0.0209(5) Uani 1 1 d . . . . .
H6A H 1.010061 -0.255357 0.096516 0.025 Uiso 1 1 calc R U . . .
H6B H 1.178284 -0.331835 0.101628 0.025 Uiso 1 1 calc R U . . .
C7 C 1.1518(3) -0.2328(2) 0.16592(11) 0.0200(5) Uani 1 1 d . . . . .
H7 H 1.225842 -0.279809 0.188564 0.024 Uiso 1 1 calc R U . . .
C8 C 1.2768(3) -0.1481(2) 0.14505(11) 0.0210(5) Uani 1 1 d . . . . .
H8A H 1.362406 -0.180506 0.120197 0.025 Uiso 1 1 calc R U . . .
H8B H 1.346636 -0.119578 0.174862 0.025 Uiso 1 1 calc R U . . .
C9 C 1.1823(3) -0.05803(19) 0.11716(10) 0.0177(5) Uani 1 1 d . . . . .
H9 H 1.271261 -0.000776 0.111641 0.021 Uiso 1 1 calc R U . . .
C10 C 1.0291(3) -0.01486(19) 0.15005(9) 0.0154(5) Uani 1 1 d . . . . .
H10 H 1.083916 0.020249 0.181277 0.018 Uiso 1 1 calc R U . . .
C11 C 0.9014(3) -0.09924(18) 0.17142(9) 0.0146(4) Uani 1 1 d . . . . .
H11 H 0.841791 -0.13268 0.14049 0.018 Uiso 1 1 calc R U . . .
C12 C 0.7544(3) -0.0480(2) 0.20500(10) 0.0173(5) Uani 1 1 d . . . . .
H12A H 0.670217 -0.102995 0.216693 0.021 Uiso 1 1 calc R U . . .
H12B H 0.810396 -0.017874 0.236863 0.021 Uiso 1 1 calc R U . . .
C13 C 0.6473(3) 0.03815(19) 0.17704(9) 0.0168(5) Uani 1 1 d . . . . .
H13 H 0.578573 0.006495 0.147286 0.02 Uiso 1 1 calc R U . . .
C14 C 0.5157(3) 0.0868(2) 0.21615(10) 0.0226(5) Uani 1 1 d . . . . .
H14A H 0.582293 0.119918 0.244857 0.027 Uiso 1 1 calc R U . . .
H14B H 0.437935 0.032191 0.230515 0.027 Uiso 1 1 calc R U . . .
H14C H 0.442784 0.139272 0.198107 0.027 Uiso 1 1 calc R U . . .
C15 C 0.7789(3) 0.11759(18) 0.15505(9) 0.0147(5) Uani 1 1 d . . . . .
H15 H 0.8438 0.145993 0.18633 0.018 Uiso 1 1 calc R U . . .
C16 C 0.9230(3) 0.06837(18) 0.12044(10) 0.0156(5) Uani 1 1 d . . . . .
H16 H 0.864078 0.035067 0.089351 0.019 Uiso 1 1 calc R U . . .
C17 C 1.0263(3) 0.1645(2) 0.10172(11) 0.0212(5) Uani 1 1 d . . . . .
H17A H 1.096561 0.148527 0.069698 0.025 Uiso 1 1 calc R U . . .
H17B H 1.108239 0.190051 0.129467 0.025 Uiso 1 1 calc R U . . .
C18 C 0.8799(3) 0.2452(2) 0.08995(11) 0.0224(5) Uani 1 1 d . . . . .
H18A H 0.848739 0.244113 0.052091 0.027 Uiso 1 1 calc R U . . .
H18B H 0.92145 0.316159 0.099281 0.027 Uiso 1 1 calc R U . . .
C19 C 0.7145(3) 0.21446(19) 0.12394(10) 0.0170(5) Uani 1 1 d . . . . .
H19 H 0.695085 0.27186 0.149991 0.02 Uiso 1 1 calc R U . . .
C20 C 0.5409(3) 0.20388(19) 0.09146(10) 0.0175(5) Uani 1 1 d . . . . .
H20 H 0.442905 0.184584 0.116423 0.021 Uiso 1 1 calc R U . . .
C21 C 0.5450(3) 0.1209(2) 0.04823(10) 0.0226(5) Uani 1 1 d . . . . .
H21A H 0.427499 0.11696 0.031258 0.027 Uiso 1 1 calc R U . . .
H21B H 0.5745 0.052945 0.063714 0.027 Uiso 1 1 calc R U . . .
H21C H 0.635635 0.139467 0.021998 0.027 Uiso 1 1 calc R U . . .
C22 C 0.4887(3) 0.3081(2) 0.06572(10) 0.0215(5) Uani 1 1 d . . . . .
H22A H 0.36955 0.29948 0.049274 0.026 Uiso 1 1 calc R U . . .
H22B H 0.574977 0.322726 0.037113 0.026 Uiso 1 1 calc R U . . .
C23 C 0.4817(3) 0.4040(2) 0.10210(11) 0.0252(6) Uani 1 1 d . . . . .
H23 H 0.601633 0.411845 0.119035 0.03 Uiso 1 1 calc R U . . .
C24 C 0.3420(4) 0.3939(3) 0.14581(13) 0.0349(7) Uani 1 1 d . . . . .
H24A H 0.344194 0.45678 0.167799 0.042 Uiso 1 1 calc R U . . .
H24B H 0.369286 0.332715 0.167488 0.042 Uiso 1 1 calc R U . . .
H24C H 0.223062 0.385904 0.13013 0.042 Uiso 1 1 calc R U . . .
C25 C 0.4447(4) 0.5012(2) 0.07110(12) 0.0280(6) Uani 1 1 d . . . . .
O1 O 0.8904(3) -0.44607(16) 0.09642(9) 0.0331(5) Uani 1 1 d . . . . .
H1X H 0.779029 -0.438856 0.093976 0.04 Uiso 1 1 calc R U . . .
O2 O 1.1137(2) -0.08894(15) 0.06630(7) 0.0233(4) Uani 1 1 d . . . . .
H2X H 1.199077 -0.106635 0.04674 0.028 Uiso 1 1 calc R U . . .
O3 O 0.5370(3) 0.57898(19) 0.07226(11) 0.0454(6) Uani 1 1 d . . . . .
O4 O 0.2979(3) 0.49793(18) 0.04311(9) 0.0359(5) Uani 1 1 d . . . . .
H4X H 0.292856 0.550732 0.023567 0.043 Uiso 1 1 calc R U . . .
O5 O 0.7861(3) -0.15418(18) 0.02524(9) 0.0321(5) Uani 1 1 d D . . . .
H5X H 0.791(5) -0.2183(12) 0.0192(15) 0.038 Uiso 1 1 d D U . . .
H5Y H 0.872(4) -0.129(3) 0.0424(14) 0.038 Uiso 1 1 d D U . . .
O6 O 0.4062(3) -0.14641(19) 0.00398(9) 0.0319(5) Uani 1 1 d D . . . .
H6X H 0.514(2) -0.152(3) 0.0144(15) 0.038 Uiso 1 1 d D U . . .
H6Y H 0.405(5) -0.110(3) -0.0229(10) 0.038 Uiso 1 1 d D U . . .

loop_
_atom_site_aniso_label
_atom_site_aniso_U_11
_atom_site_aniso_U_22
_atom_site_aniso_U_33
_atom_site_aniso_U_23
_atom_site_aniso_U_13
_atom_site_aniso_U_12
C1 0.0278(13) 0.0253(13) 0.0223(13) 0.0022(10) -0.0090(11) 0.0001(11)
C2 0.0161(11) 0.0200(11) 0.0186(12) 0.0029(9) -0.0027(9) 0.0003(9)
C3 0.0232(12) 0.0200(12) 0.0249(13) 0.0057(10) 0.0001(10) -0.0006(10)
C4 0.0197(11) 0.0213(12) 0.0302(14) 0.0041(10) 0.0000(10) -0.0054(10)
C5 0.0239(13) 0.0190(12) 0.0294(14) -0.0015(10) -0.0022(11) -0.0024(10)
C6 0.0179(11) 0.0185(11) 0.0262(13) -0.0016(10) 0.0007(10) -0.0002(9)
C7 0.0138(10) 0.0189(11) 0.0274(13) 0.0010(10) -0.0036(10) 0.0020(9)
C8 0.0089(10) 0.0236(12) 0.0307(14) 0.0002(10) -0.0015(9) 0.0012(9)
C9 0.0109(10) 0.0196(11) 0.0227(12) -0.0009(9) 0.0012(9) 0.0000(9)
C10 0.0097(9) 0.0183(11) 0.0181(11) 0.0004(9) -0.0007(8) -0.0002(9)
C11 0.0115(9) 0.0161(10) 0.0163(11) 0.0006(8) 0.0002(9) -0.0005(9)
C12 0.0134(10) 0.0215(11) 0.0169(11) 0.0019(9) 0.0019(9) 0.0002(9)
C13 0.0110(10) 0.0219(12) 0.0176(11) 0.0001(9) 0.0024(8) -0.0003(9)
C14 0.0174(10) 0.0280(13) 0.0223(12) -0.0022(10) 0.0064(10) 0.0026(10)
C15 0.0092(9) 0.0176(11) 0.0173(11) -0.0010(9) -0.0005(9) 0.0005(9)
C16 0.0093(9) 0.0193(11) 0.0182(11) 0.0003(9) 0.0016(8) -0.0008(9)
C17 0.0115(10) 0.0216(12) 0.0304(13) 0.0057(10) 0.0019(10) -0.0011(9)
C18 0.0137(11) 0.0214(12) 0.0320(14) 0.0073(10) 0.0005(10) -0.0022(9)
C19 0.0109(10) 0.0185(11) 0.0216(12) -0.0011(9) -0.0021(9) -0.0001(9)
C20 0.0113(10) 0.0223(12) 0.0189(11) -0.0018(10) -0.0010(9) 0.0013(9)
C21 0.0192(12) 0.0259(13) 0.0227(13) -0.0044(10) -0.0020(10) -0.0004(10)
C22 0.0177(11) 0.0251(13) 0.0217(12) 0.0003(10) -0.0038(10) 0.0030(10)
C23 0.0205(11) 0.0253(13) 0.0298(14) 0.0010(11) -0.0075(11) 0.0039(10)
C24 0.0355(15) 0.0332(15) 0.0359(17) -0.0061(13) 0.0050(13) 0.0052(13)
C25 0.0222(12) 0.0257(13) 0.0361(15) -0.0035(12) -0.0061(11) 0.0029(11)
O1 0.0322(10) 0.0289(10) 0.0381(12) -0.0089(9) -0.0021(9) -0.0089(9)
O2 0.0184(8) 0.0307(10) 0.0207(9) -0.0034(7) 0.0046(7) 0.0007(7)
O3 0.0408(12) 0.0323(12) 0.0630(16) 0.0095(11) -0.0208(12) -0.0092(10)
O4 0.0296(10) 0.0322(11) 0.0458(13) 0.0068(10) -0.0150(10) -0.0003(9)
O5 0.0272(10) 0.0339(11) 0.0350(12) -0.0010(9) -0.0045(9) 0.0020(9)
O6 0.0222(9) 0.0413(12) 0.0322(11) -0.0017(9) 0.0040(8) 0.0032(9)

loop_
_atom_type_symbol
_atom_type_description
_atom_type_scat_dispersion_real
_atom_type_scat_dispersion_imag
_atom_type_scat_source
C C 0.0181 0.0091 'International Tables Vol C Tables 4.2.6.8 and 6.1.1.4'
H H 0 0 'International Tables Vol C Tables 4.2.6.8 and 6.1.1.4'
O O 0.0492 0.0322 'International Tables Vol C Tables 4.2.6.8 and 6.1.1.4'

loop_
_geom_angle_atom_site_label_1
_geom_angle_atom_site_label_2
_geom_angle_atom_site_label_3
_geom_angle
_geom_angle_site_symmetry_1
_geom_angle_site_symmetry_3
_geom_angle_publ_flag
C2 C1 H1A 109.5 . . ?
C2 C1 H1B 109.5 . . ?
H1A C1 H1B 109.5 . . ?
C2 C1 H1C 109.5 . . ?
H1A C1 H1C 109.5 . . ?
H1B C1 H1C 109.5 . . ?
C1 C2 C3 106.6(2) . . ?
C1 C2 C11 111.4(2) . . ?
C3 C2 C11 112.5(2) . . ?
C1 C2 C7 109.2(2) . . ?
C3 C2 C7 107.7(2) . . ?
C11 C2 C7 109.34(19) . . ?
C4 C3 C2 114.7(2) . . ?
C4 C3 H3A 108.6 . . ?
C2 C3 H3A 108.6 . . ?
C4 C3 H3B 108.6 . . ?
C2 C3 H3B 108.6 . . ?
H3A C3 H3B 107.6 . . ?
C5 C4 C3 109.9(2) . . ?
C5 C4 H4A 109.7 . . ?
C3 C4 H4A 109.7 . . ?
C5 C4 H4B 109.7 . . ?
C3 C4 H4B 109.7 . . ?
H4A C4 H4B 108.2 . . ?
O1 C5 C4 111.7(2) . . ?
O1 C5 C6 109.4(2) . . ?
C4 C5 C6 110.3(2) . . ?
O1 C5 H5 108.5 . . ?
C4 C5 H5 108.5 . . ?
C6 C5 H5 108.5 . . ?
C5 C6 C7 112.9(2) . . ?
C5 C6 H6A 109 . . ?
C7 C6 H6A 109 . . ?
C5 C6 H6B 109 . . ?
C7 C6 H6B 109 . . ?
H6A C6 H6B 107.8 . . ?
C8 C7 C6 111.5(2) . . ?
C8 C7 C2 111.8(2) . . ?
C6 C7 C2 112.9(2) . . ?
C8 C7 H7 106.7 . . ?
C6 C7 H7 106.7 . . ?
C2 C7 H7 106.7 . . ?
C7 C8 C9 114.48(19) . . ?
C7 C8 H8A 108.6 . . ?
C9 C8 H8A 108.6 . . ?
C7 C8 H8B 108.6 . . ?
C9 C8 H8B 108.6 . . ?
H8A C8 H8B 107.6 . . ?
O2 C9 C10 108.86(18) . . ?
O2 C9 C8 111.8(2) . . ?
C10 C9 C8 111.6(2) . . ?
O2 C9 H9 108.1 . . ?
C10 C9 H9 108.1 . . ?
C8 C9 H9 108.1 . . ?
C9 C10 C16 111.97(19) . . ?
C9 C10 C11 113.9(2) . . ?
C16 C10 C11 109.98(18) . . ?
C9 C10 H10 106.9 . . ?
C16 C10 H10 106.9 . . ?
C11 C10 H10 106.9 . . ?
C12 C11 C10 109.82(19) . . ?
C12 C11 C2 112.28(19) . . ?
C10 C11 C2 112.15(18) . . ?
C12 C11 H11 107.4 . . ?
C10 C11 H11 107.4 . . ?
C2 C11 H11 107.4 . . ?
C13 C12 C11 114.96(19) . . ?
C13 C12 H12A 108.5 . . ?
C11 C12 H12A 108.5 . . ?
C13 C12 H12B 108.5 . . ?
C11 C12 H12B 108.5 . . ?
H12A C12 H12B 107.5 . . ?
C15 C13 C14 112.5(2) . . ?
C15 C13 C12 108.23(18) . . ?
C14 C13 C12 109.08(19) . . ?
C15 C13 H13 109 . . ?
C14 C13 H13 109 . . ?
C12 C13 H13 109 . . ?
C13 C14 H14A 109.5 . . ?
C13 C14 H14B 109.5 . . ?
H14A C14 H14B 109.5 . . ?
C13 C14 H14C 109.5 . . ?
H14A C14 H14C 109.5 . . ?
H14B C14 H14C 109.5 . . ?
C13 C15 C16 113.06(19) . . ?
C13 C15 C19 121.49(19) . . ?
C16 C15 C19 104.85(19) . . ?
C13 C15 H15 105.4 . . ?
C16 C15 H15 105.4 . . ?
C19 C15 H15 105.4 . . ?
C15 C16 C10 111.78(19) . . ?
C15 C16 C17 101.72(19) . . ?
C10 C16 C17 116.93(19) . . ?
C15 C16 H16 108.7 . . ?
C10 C16 H16 108.7 . . ?
C17 C16 H16 108.7 . . ?
C16 C17 C18 104.03(19) . . ?
C16 C17 H17A 111 . . ?
C18 C17 H17A 111 . . ?
C16 C17 H17B 111 . . ?
C18 C17 H17B 111 . . ?
H17A C17 H17B 109 . . ?
C17 C18 C19 106.8(2) . . ?
C17 C18 H18A 110.4 . . ?
C19 C18 H18A 110.4 . . ?
C17 C18 H18B 110.4 . . ?
C19 C18 H18B 110.4 . . ?
H18A C18 H18B 108.6 . . ?
C20 C19 C15 117.6(2) . . ?
C20 C19 C18 113.2(2) . . ?
C15 C19 C18 103.78(18) . . ?
C20 C19 H19 107.2 . . ?
C15 C19 H19 107.2 . . ?
C18 C19 H19 107.2 . . ?
C21 C20 C22 107.7(2) . . ?
C21 C20 C19 115.3(2) . . ?
C22 C20 C19 111.4(2) . . ?
C21 C20 H20 107.4 . . ?
C22 C20 H20 107.4 . . ?
C19 C20 H20 107.4 . . ?
C20 C21 H21A 109.5 . . ?
C20 C21 H21B 109.5 . . ?
H21A C21 H21B 109.5 . . ?
C20 C21 H21C 109.5 . . ?
H21A C21 H21C 109.5 . . ?
H21B C21 H21C 109.5 . . ?
C20 C22 C23 116.5(2) . . ?
C20 C22 H22A 108.2 . . ?
C23 C22 H22A 108.2 . . ?
C20 C22 H22B 108.2 . . ?
C23 C22 H22B 108.2 . . ?
H22A C22 H22B 107.3 . . ?
C25 C23 C24 109.0(2) . . ?
C25 C23 C22 110.7(2) . . ?
C24 C23 C22 113.1(2) . . ?
C25 C23 H23 108 . . ?
C24 C23 H23 108 . . ?
C22 C23 H23 108 . . ?
C23 C24 H24A 109.5 . . ?
C23 C24 H24B 109.5 . . ?
H24A C24 H24B 109.5 . . ?
C23 C24 H24C 109.5 . . ?
H24A C24 H24C 109.5 . . ?
H24B C24 H24C 109.5 . . ?
O3 C25 O4 121.1(3) . . ?
O3 C25 C23 124.4(3) . . ?
O4 C25 C23 114.5(3) . . ?
C5 O1 H1X 109.5 . . ?
C9 O2 H2X 109.5 . . ?
C25 O4 H4X 109.5 . . ?
H5X O5 H5Y 116(4) . . ?
H6X O6 H6Y 109(4) . . ?

loop_
_geom_bond_atom_site_label_1
_geom_bond_atom_site_label_2
_geom_bond_distance
_geom_bond_site_symmetry_2
_geom_bond_publ_flag
C1 C2 1.544(3) . ?
C1 H1A 0.98 . ?
C1 H1B 0.98 . ?
C1 H1C 0.98 . ?
C2 C3 1.545(3) . ?
C2 C11 1.557(3) . ?
C2 C7 1.557(3) . ?
C3 C4 1.531(4) . ?
C3 H3A 0.99 . ?
C3 H3B 0.99 . ?
C4 C5 1.511(4) . ?
C4 H4A 0.99 . ?
C4 H4B 0.99 . ?
C5 O1 1.442(3) . ?
C5 C6 1.518(4) . ?
C5 H5 1 . ?
C6 C7 1.532(3) . ?
C6 H6A 0.99 . ?
C6 H6B 0.99 . ?
C7 C8 1.528(3) . ?
C7 H7 1 . ?
C8 C9 1.528(3) . ?
C8 H8A 0.99 . ?
C8 H8B 0.99 . ?
C9 O2 1.446(3) . ?
C9 C10 1.522(3) . ?
C9 H9 1 . ?
C10 C16 1.527(3) . ?
C10 C11 1.541(3) . ?
C10 H10 1 . ?
C11 C12 1.539(3) . ?
C11 H11 1 . ?
C12 C13 1.538(3) . ?
C12 H12A 0.99 . ?
C12 H12B 0.99 . ?
C13 C15 1.522(3) . ?
C13 C14 1.531(3) . ?
C13 H13 1 . ?
C14 H14A 0.98 . ?
C14 H14B 0.98 . ?
C14 H14C 0.98 . ?
C15 C16 1.527(3) . ?
C15 C19 1.548(3) . ?
C15 H15 1 . ?
C16 C17 1.529(3) . ?
C16 H16 1 . ?
C17 C18 1.535(3) . ?
C17 H17A 0.99 . ?
C17 H17B 0.99 . ?
C18 C19 1.559(3) . ?
C18 H18A 0.99 . ?
C18 H18B 0.99 . ?
C19 C20 1.544(3) . ?
C19 H19 1 . ?
C20 C21 1.529(3) . ?
C20 C22 1.537(3) . ?
C20 H20 1 . ?
C21 H21A 0.98 . ?
C21 H21B 0.98 . ?
C21 H21C 0.98 . ?
C22 C23 1.539(4) . ?
C22 H22A 0.99 . ?
C22 H22B 0.99 . ?
C23 C25 1.499(4) . ?
C23 C24 1.530(4) . ?
C23 H23 1 . ?
C24 H24A 0.98 . ?
C24 H24B 0.98 . ?
C24 H24C 0.98 . ?
C25 O3 1.213(4) . ?
C25 O4 1.309(3) . ?
O1 H1X 0.84 . ?
O2 H2X 0.84 . ?
O4 H4X 0.84 . ?
O5 H5X 0.837(13) . ?
O5 H5Y 0.843(13) . ?
O6 H6X 0.852(13) . ?
O6 H6Y 0.826(13) . ?

loop_
_geom_hbond_atom_site_label_D
_geom_hbond_atom_site_label_H
_geom_hbond_atom_site_label_A
_geom_hbond_distance_DH
_geom_hbond_distance_HA
_geom_hbond_distance_DA
_geom_hbond_angle_DHA
_geom_hbond_site_symmetry_A
_geom_hbond_publ_flag
O1 H1X O3 0.84 1.91 2.732(3) 167.4 1_545 yes
O2 H2X O6 0.84 1.96 2.799(3) 177.2 1_655 yes
O4 H4X O5 0.84 1.82 2.652(3) 173.1 4_455 yes
O5 H5X O6 0.837(13) 2.02(2) 2.808(3) 156(4) 4_545 yes
O5 H5Y O2 0.843(13) 1.972(18) 2.791(3) 164(4) . yes
O6 H6X O5 0.852(13) 2.053(16) 2.893(3) 169(4) . yes
O6 H6Y O1 0.826(13) 2.005(16) 2.815(3) 167(4) 4_445 yes
